data_4335249
loop_
_publ_author_name
'Soichiro Sakamoto'
'Takeshi Fujinami'
'Koshiro Nishi'
'Naohide Matsumoto'
'Naotaka Mochida'
'Takayuki Ishida'
'Yukinari Sunatsuki'
'Nazzareno Re'

_publ_section_title
;
 Carbonato-Bridged NiII2LnIII2 (LnIII= GdIII, TbIII, DyIII) Complexes
 Generated by Atmospheric CO2 Fixation and Their Single-Molecule-Magnet
 Behavior: [(\m4-CO3)2{NiII(3-MeOsaltn)(MeOH or H2O)LnIII(NO3)}2].solvent
 [3-MeOsaltn =N,N'-Bis(3-methoxy-2-oxybenzylidene)-1,3-propanediaminato]
;
_journal_name_full 'Inorganic Chemistry'
_journal_page_first 7218
_journal_page_last 7229
_journal_paper_doi 10.1021/ic4008312
_journal_volume 52
_journal_year 2013
_chemical_formula_moiety 'C22 H27 N4 Ni O12 Tb'
_chemical_formula_sum 'C22 H27 N4 Ni O12 Tb'
_chemical_formula_weight 757.10
_space_group_IT_number 14
_symmetry_cell_setting monoclinic
_symmetry_Int_Tables_number 14
_symmetry_space_group_name_Hall '-P 2yn'
_symmetry_space_group_name_H-M 'P 1 21/n 1'
_atom_sites_solution_hydrogens geom
_atom_sites_solution_primary direct
_atom_sites_solution_secondary difmap
_cell_angle_alpha 90.0000
_cell_angle_beta 101.2110(18)
_cell_angle_gamma 90.0000
_cell_formula_units_Z 4
_cell_length_a 12.3560(7)
_cell_length_b 12.5146(7)
_cell_length_c 17.2675(11)
_cell_measurement_reflns_used 19458
_cell_measurement_temperature 100
_cell_measurement_theta_max 27.48
_cell_measurement_theta_min 3.12
_cell_volume 2619.1(3)
_computing_cell_refinement 'RAPID AUTO'
_computing_data_collection 'RAPID AUTO (Rigaku, ????)'
_computing_data_reduction 'RAPID AUTO'
_computing_molecular_graphics 'CrystalStructure 4.0'
_computing_publication_material 'CrystalStructure 4.0 (Rigaku, 2010)'
_computing_structure_refinement 'CRYSTALS (Carruthers, et al., 1999)'
_diffrn_ambient_temperature 100
_diffrn_detector_area_resol_mean 10.000
_diffrn_measured_fraction_theta_full 0.995
_diffrn_measured_fraction_theta_max 0.995
_diffrn_measurement_device_type 'Rigaku R-AXIS RAPID'
_diffrn_measurement_method \w
_diffrn_radiation_type 'Mo K\a'
_diffrn_radiation_wavelength 0.71075
_diffrn_reflns_av_R_equivalents 0.0952
_diffrn_reflns_limit_h_max 15
_diffrn_reflns_limit_h_min -14
_diffrn_reflns_limit_k_max 16
_diffrn_reflns_limit_k_min -16
_diffrn_reflns_limit_l_max 22
_diffrn_reflns_limit_l_min -22
_diffrn_reflns_number 24166
_diffrn_reflns_theta_full 27.49
_diffrn_reflns_theta_max 27.48
_diffrn_standards_number 0
_exptl_absorpt_coefficient_mu 3.462
_exptl_absorpt_correction_T_max 0.132
_exptl_absorpt_correction_T_min 0.090
_exptl_absorpt_correction_type numerical
_exptl_absorpt_process_details 'NUMABS (Rigaku, 1999)'
_exptl_crystal_colour blue
_exptl_crystal_density_diffrn 1.920
_exptl_crystal_description block
_exptl_crystal_F_000 1504.00
_exptl_crystal_size_max 0.647
_exptl_crystal_size_mid 0.600
_exptl_crystal_size_min 0.585
_refine_diff_density_max 2.080
_refine_diff_density_min -1.230
_refine_ls_extinction_method none
_refine_ls_goodness_of_fit_ref 1.000
_refine_ls_hydrogen_treatment constr
_refine_ls_number_parameters 388
_refine_ls_number_reflns 5101
_refine_ls_R_factor_gt 0.0442
_refine_ls_shift/su_max 0.000
_refine_ls_structure_factor_coef Fsqd
_refine_ls_weighting_details 'w = 1/[0.0014Fo^2^ + 1.0000\s(Fo^2^)]/(4Fo^2^)'
_refine_ls_weighting_scheme calc
_refine_ls_wR_factor_ref 0.1182
_reflns_number_gt 5101
_reflns_number_total 5973
_reflns_threshold_expression F^2^>2.0\s(F^2^)
_cod_data_source_file ic4008312_si_003_5.cif
_cod_data_source_block 121116(Ni-Tb)
_cod_database_code 4335249

loop_
_symmetry_equiv_pos_site_id
_symmetry_equiv_pos_as_xyz
1 +X,+Y,+Z
2 1/2-X,1/2+Y,1/2-Z
3 -X,-Y,-Z
4 1/2+X,1/2-Y,1/2+Z

loop_
_atom_site_label
_atom_site_type_symbol
_atom_site_fract_x
_atom_site_fract_y
_atom_site_fract_z
_atom_site_U_iso_or_equiv
_atom_site_adp_type
_atom_site_occupancy
_atom_site_symmetry_multiplicity
_atom_site_calc_flag
_atom_site_refinement_flags
Tb1 Tb 1.00752(2) 0.64161(2) 0.054570(10) 0.01910(8) Uani 1.0 4 d .
Ni1 Ni 0.77138(5) 0.60231(5) 0.12792(3) 0.02043(16) Uani 1.0 4 d .
O1 O 1.1406(3) 0.5482(3) 0.15747(19) 0.0254(9) Uani 1.0 4 d .
O2 O 0.9394(3) 0.6005(3) 0.16795(18) 0.0203(8) Uani 1.0 4 d .
O3 O 0.8192(3) 0.6639(3) 0.03209(18) 0.0226(9) Uani 1.0 4 d .
O4 O 0.9268(3) 0.7343(3) -0.07140(19) 0.0274(10) Uani 1.0 4 d .
O5 O 0.7726(3) 0.4477(3) 0.08234(18) 0.0220(9) Uani 1.0 4 d .
O6 O 0.9301(3) 0.4703(3) 0.03680(18) 0.0233(9) Uani 1.0 4 d .
O7 O 0.8287(3) 0.3298(3) -0.0008(2) 0.0280(10) Uani 1.0 4 d .
O8 O 1.1269(3) 0.7856(3) 0.1314(2) 0.0311(10) Uani 1.0 4 d .
O9 O 0.9563(3) 0.8267(3) 0.0983(2) 0.0317(10) Uani 1.0 4 d .
O10 O 1.0704(3) 0.9410(3) 0.1641(3) 0.0373(11) Uani 1.0 4 d .
O11 O 0.7736(3) 0.7612(3) 0.17158(19) 0.0260(9) Uani 1.0 4 d .
O12 O 0.7133(3) 0.2809(3) 0.1707(2) 0.0355(11) Uani 1.0 4 d .
N1 N 0.7483(4) 0.5427(3) 0.2322(3) 0.0223(10) Uani 1.0 4 d .
N2 N 0.6086(4) 0.6212(4) 0.0759(3) 0.0246(11) Uani 1.0 4 d .
N3 N 1.0528(4) 0.8547(3) 0.1319(3) 0.0237(11) Uani 1.0 4 d .
N4 N 0.6502(9) 0.1233(6) 0.0488(4) 0.090(3) Uani 1.0 4 d .
C1 C 1.2572(4) 0.5407(4) 0.1612(3) 0.0265(13) Uani 1.0 4 d .
C2 C 1.0964(4) 0.4958(4) 0.2154(3) 0.0233(12) Uani 1.0 4 d .
C3 C 1.1553(4) 0.4241(4) 0.2682(3) 0.0269(13) Uani 1.0 4 d .
C4 C 1.1037(5) 0.3750(4) 0.3235(3) 0.0288(14) Uani 1.0 4 d .
C5 C 0.9964(4) 0.4002(4) 0.3257(3) 0.0266(13) Uani 1.0 4 d .
C6 C 0.9359(4) 0.4737(4) 0.2729(3) 0.0233(12) Uani 1.0 4 d .
C7 C 0.9882(4) 0.5236(4) 0.2180(3) 0.0217(12) Uani 1.0 4 d .
C8 C 0.8232(4) 0.4925(4) 0.2803(3) 0.0215(12) Uani 1.0 4 d .
C9 C 0.6395(4) 0.5490(5) 0.2527(3) 0.0302(14) Uani 1.0 4 d .
C10 C 0.5510(5) 0.5164(6) 0.1834(4) 0.0440(18) Uani 1.0 4 d .
C11 C 0.5215(5) 0.5959(5) 0.1191(4) 0.0334(15) Uani 1.0 4 d .
C12 C 0.5752(5) 0.6603(4) 0.0066(3) 0.0277(13) Uani 1.0 4 d .
C13 C 0.6419(4) 0.6972(4) -0.0486(3) 0.0255(13) Uani 1.0 4 d .
C14 C 0.5841(5) 0.7352(5) -0.1228(3) 0.0323(14) Uani 1.0 4 d .
C15 C 0.6395(5) 0.7700(5) -0.1789(3) 0.0337(15) Uani 1.0 4 d .
C16 C 0.7529(5) 0.7714(4) -0.1648(3) 0.0285(14) Uani 1.0 4 d .
C17 C 0.8111(4) 0.7366(4) -0.0930(3) 0.0242(13) Uani 1.0 4 d .
C18 C 0.7572(4) 0.6981(4) -0.0337(3) 0.0220(12) Uani 1.0 4 d .
C19 C 0.9872(5) 0.7821(5) -0.1263(3) 0.0299(14) Uani 1.0 4 d .
C20 C 0.8414(4) 0.4169(4) 0.0417(3) 0.0221(12) Uani 1.0 4 d .
C21 C 0.7509(8) -0.0178(7) -0.0218(5) 0.081(3) Uani 1.0 4 d .
C22 C 0.6913(8) 0.0588(6) 0.0175(4) 0.064(3) Uani 1.0 4 d .
H1 H 0.8233 0.7946 0.1573 0.0316(14) Uiso 1.0 4 calc R
H2 H 0.7818 0.7754 0.2256 0.0317(14) Uiso 1.0 4 calc R
H3 H 0.7383 0.3446 0.1433 0.0431(15) Uiso 1.0 4 calc R
H4 H 0.7043 0.2246 0.1473 0.0430(15) Uiso 1.0 4 calc R
H5 H 1.2780 0.5856 0.1200 0.0316(16) Uiso 1.0 4 calc R
H6 H 1.2970 0.5644 0.2129 0.0317(16) Uiso 1.0 4 calc R
H7 H 1.2763 0.4662 0.1527 0.0319(16) Uiso 1.0 4 calc R
H8 H 1.2285 0.4092 0.2663 0.0313(16) Uiso 1.0 4 calc R
H9 H 1.1420 0.3255 0.3585 0.0334(17) Uiso 1.0 4 calc R
H10 H 0.9624 0.3680 0.3631 0.0322(16) Uiso 1.0 4 calc R
H11 H 0.8014 0.4648 0.3248 0.0261(16) Uiso 1.0 4 calc R
H12 H 0.6394 0.5020 0.2980 0.0367(18) Uiso 1.0 4 calc R
H13 H 0.6280 0.6230 0.2678 0.0369(18) Uiso 1.0 4 calc R
H14 H 0.5761 0.4527 0.1591 0.054(2) Uiso 1.0 4 calc R
H15 H 0.4832 0.4997 0.2024 0.054(2) Uiso 1.0 4 calc R
H16 H 0.4584 0.5684 0.0810 0.0405(18) Uiso 1.0 4 calc R
H17 H 0.5005 0.6621 0.1425 0.0404(18) Uiso 1.0 4 calc R
H18 H 0.4991 0.6643 -0.0102 0.0325(17) Uiso 1.0 4 calc R
H19 H 0.5074 0.7350 -0.1330 0.0370(17) Uiso 1.0 4 calc R
H20 H 0.5998 0.7933 -0.2272 0.0391(18) Uiso 1.0 4 calc R
H21 H 0.7901 0.7956 -0.2033 0.0343(17) Uiso 1.0 4 calc R
H22 H 1.0661 0.7812 -0.1031 0.0361(17) Uiso 1.0 4 calc R
H23 H 0.9628 0.8560 -0.1370 0.0362(17) Uiso 1.0 4 calc R
H24 H 0.9742 0.7415 -0.1757 0.0361(17) Uiso 1.0 4 calc R
H25 H 0.8084 -0.0517 0.0175 0.096(4) Uiso 1.0 4 calc R
H26 H 0.6991 -0.0722 -0.0473 0.096(4) Uiso 1.0 4 calc R
H27 H 0.7849 0.0178 -0.0616 0.096(4) Uiso 1.0 4 calc R

loop_
_atom_site_aniso_label
_atom_site_aniso_U_11
_atom_site_aniso_U_22
_atom_site_aniso_U_33
_atom_site_aniso_U_12
_atom_site_aniso_U_13
_atom_site_aniso_U_23
Tb1 0.01579(16) 0.02538(17) 0.01639(15) -0.00147(8) 0.00378(10) -0.00164(8)
Ni1 0.0162(4) 0.0275(4) 0.0175(3) -0.0000(3) 0.0030(3) -0.0006(3)
O1 0.0184(17) 0.0317(19) 0.0265(17) 0.0026(14) 0.0055(14) 0.0021(14)
O2 0.0170(16) 0.0261(18) 0.0181(16) 0.0012(13) 0.0039(13) -0.0018(13)
O3 0.0216(18) 0.0314(18) 0.0138(15) -0.0005(14) 0.0012(14) 0.0024(14)
O4 0.027(2) 0.034(2) 0.0233(17) 0.0034(15) 0.0104(15) 0.0047(15)
O5 0.0167(17) 0.0286(18) 0.0223(16) 0.0007(13) 0.0079(14) -0.0007(14)
O6 0.0221(17) 0.0280(18) 0.0222(16) -0.0051(14) 0.0103(14) -0.0059(14)
O7 0.030(2) 0.0293(19) 0.0270(19) -0.0052(15) 0.0117(16) -0.0037(15)
O8 0.0264(19) 0.036(2) 0.0306(19) -0.0010(16) 0.0043(16) -0.0099(16)
O9 0.026(2) 0.036(2) 0.030(2) -0.0037(16) -0.0012(16) -0.0047(16)
O10 0.027(2) 0.033(2) 0.051(3) -0.0021(15) 0.0036(18) -0.0155(18)
O11 0.0246(19) 0.0316(19) 0.0228(17) 0.0004(14) 0.0073(15) -0.0028(14)
O12 0.044(3) 0.034(2) 0.0295(19) -0.0036(17) 0.0098(18) -0.0016(16)
N1 0.017(2) 0.028(3) 0.0214(19) 0.0005(16) 0.0048(16) -0.0013(17)
N2 0.018(3) 0.032(3) 0.024(2) -0.0018(16) 0.0054(18) -0.0029(18)
N3 0.022(3) 0.029(3) 0.021(2) -0.0018(16) 0.0072(18) -0.0052(16)
N4 0.160(9) 0.070(5) 0.042(4) 0.031(5) 0.025(5) -0.016(4)
C1 0.017(3) 0.035(3) 0.028(3) 0.0009(19) 0.004(2) -0.001(3)
C2 0.025(3) 0.023(3) 0.021(3) 0.0020(19) 0.001(2) -0.0010(19)
C3 0.017(3) 0.032(3) 0.029(3) 0.0024(19) -0.002(2) -0.003(2)
C4 0.029(3) 0.031(3) 0.023(3) 0.001(2) -0.001(3) 0.002(2)
C5 0.025(3) 0.032(3) 0.023(3) -0.003(2) 0.007(2) 0.001(2)
C6 0.026(3) 0.026(3) 0.017(3) -0.0014(19) 0.0009(19) -0.0030(19)
C7 0.025(3) 0.025(3) 0.014(2) -0.0012(19) -0.0001(19) -0.0056(18)
C8 0.024(3) 0.024(3) 0.018(3) -0.0033(18) 0.007(2) -0.0026(18)
C9 0.023(3) 0.044(4) 0.026(3) 0.002(2) 0.009(2) -0.004(3)
C10 0.026(3) 0.057(4) 0.050(4) 0.003(3) 0.013(3) -0.002(3)
C11 0.018(3) 0.051(4) 0.032(3) -0.009(3) 0.007(3) -0.002(3)
C12 0.021(3) 0.030(3) 0.030(3) -0.0022(19) 0.000(3) -0.005(2)
C13 0.019(3) 0.035(3) 0.022(3) 0.0036(19) 0.002(2) 0.000(2)
C14 0.024(3) 0.042(3) 0.027(3) 0.011(3) -0.006(3) 0.000(3)
C15 0.041(4) 0.035(3) 0.021(3) 0.007(3) -0.004(3) 0.006(3)
C16 0.032(3) 0.029(3) 0.025(3) 0.005(2) 0.006(3) 0.004(2)
C17 0.025(3) 0.022(3) 0.027(3) -0.0001(19) 0.008(2) -0.001(2)
C18 0.021(3) 0.026(3) 0.017(3) 0.0013(18) -0.0001(19) -0.0010(18)
C19 0.033(3) 0.035(3) 0.023(3) -0.005(3) 0.007(3) 0.005(2)
C20 0.014(3) 0.030(3) 0.022(3) 0.0012(18) 0.0021(19) 0.0030(19)
C21 0.117(8) 0.068(6) 0.056(5) 0.038(6) 0.013(5) 0.002(4)
C22 0.104(7) 0.048(5) 0.036(4) -0.001(4) 0.005(4) 0.002(3)

loop_
_atom_type_symbol
_atom_type_description
_atom_type_scat_dispersion_real
_atom_type_scat_dispersion_imag
_atom_type_scat_source
C C 0.0033 0.0016
;
International Tables for Crystallography
(1992, Vol. C, Tables 4.2.6.8 and 6.1.1.4)
;
H H 0.0000 0.0000
;
International Tables for Crystallography
(1992, Vol. C, Table 6.1.1.4)
;
O O 0.0106 0.0060
;
International Tables for Crystallography
(1992, Vol. C, Tables 4.2.6.8 and 6.1.1.4)
;
N N 0.0061 0.0033
;
International Tables for Crystallography
(1992, Vol. C, Tables 4.2.6.8 and 6.1.1.4)
;
Ni Ni 0.3393 1.1124
;
International Tables for Crystallography
(1992, Vol. C, Tables 4.2.6.8 and 6.1.1.4)
;
Tb Tb -0.1723 4.1537
;
International Tables for Crystallography
(1992, Vol. C, Tables 4.2.6.8 and 6.1.1.4)
;

loop_
_geom_angle_atom_site_label_1
_geom_angle_atom_site_label_2
_geom_angle_atom_site_label_3
_geom_angle
_geom_angle_publ_flag
_geom_angle_site_symmetry_1
_geom_angle_site_symmetry_3
O1 Tb1 O2 65.80(11) yes . .
O1 Tb1 O3 133.57(12) yes . .
O1 Tb1 O4 160.93(12) yes . .
O1 Tb1 O6 81.89(11) yes . .
O1 Tb1 O6 86.65(11) yes . 3_765
O1 Tb1 O7 81.72(12) yes . 3_765
O1 Tb1 O8 73.81(11) yes . .
O1 Tb1 O9 112.67(11) yes . .
O1 Tb1 C20 82.95(12) yes . 3_765
O2 Tb1 O3 69.52(11) yes . .
O2 Tb1 O4 133.26(12) yes . .
O2 Tb1 O6 72.74(12) yes . .
O2 Tb1 O6 130.60(12) yes . 3_765
O2 Tb1 O7 145.31(11) yes . 3_765
O2 Tb1 O8 89.19(12) yes . .
O2 Tb1 O9 78.55(12) yes . .
O2 Tb1 C20 145.43(12) yes . 3_765
O3 Tb1 O4 64.97(12) yes . .
O3 Tb1 O6 73.43(12) yes . .
O3 Tb1 O6 114.33(11) yes . 3_765
O3 Tb1 O7 144.50(12) yes . 3_765
O3 Tb1 O8 117.97(12) yes . .
O3 Tb1 O9 68.86(12) yes . .
O3 Tb1 C20 133.96(12) yes . 3_765
O4 Tb1 O6 103.14(11) yes . .
O4 Tb1 O6 79.60(11) yes . 3_765
O4 Tb1 O7 79.55(12) yes . 3_765
O4 Tb1 O8 102.66(11) yes . .
O4 Tb1 O9 75.88(12) yes . .
O4 Tb1 C20 78.78(13) yes . 3_765
O6 Tb1 O6 62.96(12) yes . 3_765
O6 Tb1 O7 115.91(12) yes . 3_765
O6 Tb1 O8 154.20(11) yes . .
O6 Tb1 O9 138.60(12) yes . .
O6 Tb1 C20 89.18(13) yes . 3_765
O6 Tb1 O7 54.58(12) yes 3_765 3_765
O6 Tb1 O8 122.82(12) yes 3_765 .
O6 Tb1 O9 150.69(12) yes 3_765 .
O6 Tb1 C20 27.16(13) yes 3_765 3_765
O7 Tb1 O8 69.48(12) yes 3_765 .
O7 Tb1 O9 104.73(12) yes 3_765 .
O7 Tb1 C20 27.42(13) yes 3_765 3_765
O8 Tb1 O9 49.68(11) yes . .
O8 Tb1 C20 96.21(13) yes . 3_765
O9 Tb1 C20 129.69(13) yes . 3_765
O2 Ni1 O3 80.94(13) yes . .
O2 Ni1 O5 92.05(13) yes . .
O2 Ni1 O11 87.06(13) yes . .
O2 Ni1 N1 90.27(15) yes . .
O2 Ni1 N2 171.25(16) yes . .
O3 Ni1 O5 91.14(14) yes . .
O3 Ni1 O11 87.02(14) yes . .
O3 Ni1 N1 171.13(15) yes . .
O3 Ni1 N2 90.85(16) yes . .
O5 Ni1 O11 178.06(14) yes . .
O5 Ni1 N1 90.35(15) yes . .
O5 Ni1 N2 91.13(15) yes . .
O11 Ni1 N1 91.37(15) yes . .
O11 Ni1 N2 89.51(15) yes . .
N1 Ni1 N2 97.86(17) yes . .
Tb1 O1 C1 125.9(3) yes . .
Tb1 O1 C2 116.2(3) yes . .
C1 O1 C2 117.9(4) yes . .
Tb1 O2 Ni1 102.76(12) yes . .
Tb1 O2 C7 120.2(3) yes . .
Ni1 O2 C7 121.2(3) yes . .
Tb1 O3 Ni1 105.28(13) yes . .
Tb1 O3 C18 125.9(4) yes . .
Ni1 O3 C18 128.4(4) yes . .
Tb1 O4 C17 117.0(3) yes . .
Tb1 O4 C19 126.5(3) yes . .
C17 O4 C19 116.5(4) yes . .
Ni1 O5 C20 123.2(3) yes . .
Tb1 O6 Tb1 117.04(15) yes . 3_765
Tb1 O6 C20 142.1(3) yes . .
Tb1 O6 C20 97.4(3) yes 3_765 .
Tb1 O7 C20 94.3(3) yes 3_765 .
Tb1 O8 N3 98.1(3) yes . .
Tb1 O9 N3 96.9(3) yes . .
Ni1 N1 C8 123.4(4) yes . .
Ni1 N1 C9 119.6(3) yes . .
C8 N1 C9 116.9(5) yes . .
Ni1 N2 C11 120.6(3) yes . .
Ni1 N2 C12 124.3(4) yes . .
C11 N2 C12 115.0(5) yes . .
O8 N3 O9 115.3(4) yes . .
O8 N3 O10 123.2(4) yes . .
O9 N3 O10 121.5(5) yes . .
O1 C2 C3 123.4(5) yes . .
O1 C2 C7 114.7(4) yes . .
C3 C2 C7 121.9(5) yes . .
C2 C3 C4 119.1(5) yes . .
C3 C4 C5 119.5(5) yes . .
C4 C5 C6 121.9(5) yes . .
C5 C6 C7 118.5(5) yes . .
C5 C6 C8 116.8(5) yes . .
C7 C6 C8 124.7(4) yes . .
O2 C7 C2 118.0(5) yes . .
O2 C7 C6 123.0(5) yes . .
C2 C7 C6 119.0(4) yes . .
N1 C8 C6 127.6(5) yes . .
N1 C9 C10 110.7(5) yes . .
C9 C10 C11 116.5(6) yes . .
N2 C11 C10 115.5(5) yes . .
N2 C12 C13 127.7(5) yes . .
C12 C13 C14 116.6(5) yes . .
C12 C13 C18 124.7(5) yes . .
C14 C13 C18 118.6(5) yes . .
C13 C14 C15 120.9(5) yes . .
C14 C15 C16 121.0(5) yes . .
C15 C16 C17 119.4(5) yes . .
O4 C17 C16 124.8(5) yes . .
O4 C17 C18 113.5(4) yes . .
C16 C17 C18 121.7(5) yes . .
O3 C18 C13 124.0(5) yes . .
O3 C18 C17 117.5(5) yes . .
C13 C18 C17 118.4(4) yes . .
Tb1 C20 O5 176.7(4) yes 3_765 .
Tb1 C20 O6 55.5(3) yes 3_765 .
Tb1 C20 O7 58.2(3) yes 3_765 .
O5 C20 O6 123.1(5) yes . .
O5 C20 O7 123.2(5) yes . .
O6 C20 O7 113.7(5) yes . .
N4 C22 C21 175.5(10) yes . .

loop_
_geom_bond_atom_site_label_1
_geom_bond_atom_site_label_2
_geom_bond_distance
_geom_bond_publ_flag
_geom_bond_site_symmetry_2
Tb1 O1 2.468(3) yes .
Tb1 O2 2.334(4) yes .
Tb1 O3 2.301(4) yes .
Tb1 O4 2.496(4) yes .
Tb1 O6 2.343(4) yes .
Tb1 O6 2.349(4) yes 3_765
Tb1 O7 2.411(4) yes 3_765
Tb1 O8 2.534(4) yes .
Tb1 O9 2.554(4) yes .
Tb1 C20 2.828(5) yes 3_765
Ni1 O2 2.056(4) yes .
Ni1 O3 2.015(4) yes .
Ni1 O5 2.089(4) yes .
Ni1 O11 2.125(4) yes .
Ni1 N1 2.020(4) yes .
Ni1 N2 2.051(4) yes .
O1 C1 1.434(6) yes .
O1 C2 1.394(6) yes .
O2 C7 1.354(6) yes .
O3 C18 1.312(6) yes .
O4 C17 1.406(6) yes .
O4 C19 1.445(7) yes .
O5 C20 1.263(6) yes .
O6 C20 1.302(6) yes .
O7 C20 1.306(6) yes .
O8 N3 1.260(6) yes .
O9 N3 1.270(6) yes .
O10 N3 1.215(6) yes .
N1 C8 1.282(6) yes .
N1 C9 1.457(7) yes .
N2 C11 1.459(8) yes .
N2 C12 1.283(7) yes .
N4 C22 1.143(12) yes .
C2 C3 1.381(7) yes .
C2 C7 1.390(7) yes .
C3 C4 1.391(8) yes .
C4 C5 1.371(8) yes .
C5 C6 1.403(7) yes .
C6 C7 1.395(7) yes .
C6 C8 1.443(7) yes .
C9 C10 1.512(8) yes .
C10 C11 1.483(9) yes .
C12 C13 1.453(8) yes .
C13 C14 1.422(7) yes .
C13 C18 1.398(7) yes .
C14 C15 1.361(8) yes .
C15 C16 1.375(8) yes .
C16 C17 1.377(7) yes .
C17 C18 1.410(8) yes .
C21 C22 1.455(13) yes .
O11 H1 0.820 no .
O11 H2 0.936 no .
O12 H3 1.006 no .
O12 H4 0.809 no .
C1 H5 0.979 no .
C1 H6 0.978 no .
C1 H7 0.979 no .
C3 H8 0.930 no .
C4 H9 0.929 no .
C5 H10 0.929 no .
C8 H11 0.929 no .
C9 H12 0.979 no .
C9 H13 0.979 no .
C10 H14 0.979 no .
C10 H15 0.980 no .
C11 H16 0.979 no .
C11 H17 0.979 no .
C12 H18 0.930 no .
C14 H19 0.930 no .
C15 H20 0.928 no .
C16 H21 0.929 no .
C19 H22 0.979 no .
C19 H23 0.979 no .
C19 H24 0.978 no .
C21 H25 0.979 no .
C21 H26 0.979 no .
C21 H27 0.979 no .

loop_
_geom_contact_atom_site_label_1
_geom_contact_atom_site_label_2
_geom_contact_distance
_geom_contact_publ_flag
_geom_contact_site_symmetry_2
Ni1 O6 3.202(4) no .
Ni1 C6 3.319(5) no .
Ni1 C10 3.242(7) no .
Ni1 C13 3.371(5) no .
O2 N3 3.579(6) no .
O2 C8 2.955(6) no .
O2 C20 3.236(6) no .
O3 C12 2.962(7) no .
O3 C16 3.600(6) no .
O3 C20 3.105(6) no .
O5 C6 3.525(5) no .
O5 C7 3.326(5) no .
O5 C8 3.401(6) no .
O6 C2 3.373(6) no .
O6 C7 3.143(6) no .
O6 C19 3.577(7) no 3_765
O7 C1 3.206(6) no 3_765
O7 C19 3.164(6) no 3_765
O8 C1 3.454(6) no .
O9 O11 2.912(6) no .
O9 C18 3.414(6) no .
O11 C9 3.558(7) no .
O11 C18 3.598(6) no .
N1 C7 3.031(7) no .
N1 C11 3.159(6) no .
N2 C9 3.136(7) no .
N2 C18 3.037(7) no .
C1 C3 2.834(8) no .
C1 C20 3.519(7) no 3_765
C2 C5 2.738(8) no .
C3 C6 2.798(8) no .
C3 C16 3.354(8) no 3_765
C4 C7 2.793(7) no .
C7 C20 3.493(6) no .
C8 C10 3.466(7) no .
C13 C16 2.799(8) no .
C14 C17 2.751(7) no .
C15 C18 2.792(7) no .
C16 C19 2.844(8) no .
C19 C20 3.408(7) no 3_765
O5 O12 2.768(5) no .
O7 O12 3.581(6) no .
O8 C3 3.382(6) no 2_755
O8 C4 3.454(7) no 2_755
O8 C15 3.323(7) no 4_565
O9 C21 3.533(9) no 1_565
O10 C1 3.563(6) no 2_755
O10 C3 3.370(6) no 2_755
O10 C9 3.475(7) no 2_655
O10 C10 3.408(8) no 2_655
O10 C19 3.572(7) no 3_775
O11 O12 2.708(5) no 2_655
O11 C8 3.300(6) no 2_655
O12 O5 2.768(5) no .
O12 O7 3.581(6) no .
O12 O11 2.708(5) no 2_645
O12 N1 3.445(6) no .
O12 N1 3.408(6) no 2_645
O12 N4 2.880(8) no .
O12 C8 3.383(6) no .
O12 C9 3.541(7) no 2_645
O12 C10 3.596(8) no .
O12 C20 3.425(7) no .
N1 O12 3.445(6) no .
N1 O12 3.408(6) no 2_655
N3 C15 3.591(7) no 4_565
N4 O12 2.880(8) no .
N4 C8 3.333(9) no 2_645
C1 O10 3.563(6) no 2_745
C1 C10 3.587(8) no 1_655
C1 C11 3.549(8) no 1_655
C2 C15 3.439(7) no 4_565
C3 O8 3.382(6) no 2_745
C3 O10 3.370(6) no 2_745
C4 O8 3.454(7) no 2_745
C4 C21 3.428(10) no 4_555
C4 C22 3.418(9) no 4_555
C7 C15 3.470(7) no 4_565
C8 O11 3.300(6) no 2_645
C8 O12 3.383(6) no .
C8 N4 3.333(9) no 2_655
C9 O10 3.475(7) no 2_645
C9 O12 3.541(7) no 2_655
C10 O10 3.408(8) no 2_645
C10 O12 3.596(8) no .
C10 C1 3.587(8) no 1_455
C11 C1 3.549(8) no 1_455
C15 O8 3.323(7) no 4_464
C15 N3 3.591(7) no 4_464
C15 C2 3.439(7) no 4_464
C15 C7 3.470(7) no 4_464
C17 C21 3.445(10) no 1_565
C18 C21 3.563(10) no 1_565
C19 O10 3.572(7) no 3_775
C20 O12 3.425(7) no .
C21 O9 3.533(9) no 1_545
C21 C4 3.428(10) no 4_454
C21 C17 3.445(10) no 1_545
C21 C18 3.563(10) no 1_545
C22 C4 3.418(9) no 4_454

loop_
_geom_hbond_atom_site_label_D
_geom_hbond_atom_site_label_H
_geom_hbond_atom_site_label_A
_geom_hbond_site_symmetry_A
_geom_hbond_distance_DA
_geom_hbond_distance_DH
_geom_hbond_distance_HA
_geom_hbond_angle_DHA
_geom_hbond_publ_flag
O11 H1 O9 . 2.912(6) 0.820 2.133 158.7 no
O11 H2 O12 2_655 2.708(5) 0.936 1.780 170.2 no
O12 H3 O5 . 2.768(5) 1.006 1.768 171.8 no
O12 H4 N4 . 2.880(8) 0.809 2.122 155.8 no
